data_4318628
loop_
_publ_author_name
'Eugen Stulz'
'Michael Maue'
'Neil Feeder'
'Simon J. Teat'
'Yiu-Fai Ng'
'Andrew D. Bond'
'Scott L. Darling'
'Jeremy K. M. Sanders'

_publ_section_title
;
 Phosphine and Phosphonite Complexes of a Ruthenium(II) Porphyrin. 1.
 Synthesis, Structure, and Solution State Studies
;
_journal_name_full 'Inorganic Chemistry'
_journal_page_first 5255
_journal_page_last 5268
_journal_paper_doi 10.1021/ic025727y
_journal_volume 41
_journal_year 2002
_chemical_formula_sum 'C100 H106 N4 P2 Ru'
_chemical_formula_weight 1526.90
_space_group_IT_number 2
_symmetry_cell_setting triclinic
_symmetry_space_group_name_Hall '-P 1'
_symmetry_space_group_name_H-M 'P -1'
_atom_sites_solution_hydrogens geom
_atom_sites_solution_primary direct
_atom_sites_solution_secondary difmap
_audit_creation_method SHELXL-97
_cell_angle_alpha 71.554(2)
_cell_angle_beta 73.964(2)
_cell_angle_gamma 73.214(2)
_cell_formula_units_Z 1
_cell_length_a 11.1136(5)
_cell_length_b 12.4931(5)
_cell_length_c 16.7167(7)
_cell_measurement_reflns_used 10146
_cell_measurement_temperature 180(2)
_cell_measurement_theta_max 25.03
_cell_measurement_theta_min 2.91
_cell_volume 2063.81(15)
_computing_cell_refinement 'HKL Scalepack (Otwinowski & Minor 1997)'
_computing_data_collection 'Collect (Nonius B.V. 1998)'
_computing_data_reduction
;

HKL Denzo and Scalepack (Otwinowski & Minor 1997)

;
_computing_publication_material 'SHELXL-97 (Sheldrick 1997)'
_computing_structure_refinement 'SHELXL-97 (Sheldrick 1997)'
_computing_structure_solution 'SIR-92 (Altomare et al. 1994)'
_diffrn_ambient_temperature 180(2)
_diffrn_measured_fraction_theta_full 0.986
_diffrn_measured_fraction_theta_max 0.986
_diffrn_measurement_device_type 'Nonius Kappa CCD'
_diffrn_measurement_method 'Thin slice \w and \f scans'
_diffrn_radiation_monochromator graphite
_diffrn_radiation_source 'fine-focus sealed tube'
_diffrn_radiation_type MoK\a
_diffrn_radiation_wavelength 0.7107
_diffrn_reflns_av_R_equivalents 0.0316
_diffrn_reflns_av_sigmaI/netI 0.0614
_diffrn_reflns_limit_h_max 13
_diffrn_reflns_limit_h_min 0
_diffrn_reflns_limit_k_max 14
_diffrn_reflns_limit_k_min -13
_diffrn_reflns_limit_l_max 19
_diffrn_reflns_limit_l_min -18
_diffrn_reflns_number 11339
_diffrn_reflns_theta_full 25.02
_diffrn_reflns_theta_max 25.02
_diffrn_reflns_theta_min 3.52
_diffrn_standards_number 0
_exptl_absorpt_coefficient_mu 0.279
_exptl_absorpt_correction_type none
_exptl_crystal_colour orange
_exptl_crystal_density_diffrn 1.229
_exptl_crystal_density_method 'not measured'
_exptl_crystal_description block
_exptl_crystal_F_000 808
_exptl_crystal_size_max 0.18
_exptl_crystal_size_mid 0.18
_exptl_crystal_size_min 0.10
_refine_diff_density_max 1.321
_refine_diff_density_min -0.421
_refine_diff_density_rms 0.075
_refine_ls_extinction_method none
_refine_ls_goodness_of_fit_ref 1.200
_refine_ls_hydrogen_treatment mixed
_refine_ls_matrix_type full
_refine_ls_number_parameters 494
_refine_ls_number_reflns 7184
_refine_ls_number_restraints 0
_refine_ls_restrained_S_all 1.200
_refine_ls_R_factor_all 0.0667
_refine_ls_R_factor_gt 0.0551
_refine_ls_shift/su_max 0.014
_refine_ls_shift/su_mean 0.001
_refine_ls_structure_factor_coef Fsqd
_refine_ls_weighting_details 'calc w=1/[\s^2^(Fo^2^)+(0.0000P)^2^+5.6321P] where P=(Fo^2^+2Fc^2^)/3'
_refine_ls_weighting_scheme calc
_refine_ls_wR_factor_gt 0.1312
_refine_ls_wR_factor_ref 0.1356
_reflns_number_gt 6175
_reflns_number_total 7184
_reflns_threshold_expression >2sigma(I)
_cod_data_source_file ic025727y_1.cif
_cod_data_source_block js0018
_cod_database_code 4318628

loop_
_symmetry_equiv_pos_as_xyz
'x, y, z'
'-x, -y, -z'

loop_
_atom_site_label
_atom_site_type_symbol
_atom_site_fract_x
_atom_site_fract_y
_atom_site_fract_z
_atom_site_U_iso_or_equiv
_atom_site_adp_type
_atom_site_occupancy
_atom_site_symmetry_multiplicity
_atom_site_calc_flag
_atom_site_refinement_flags
_atom_site_disorder_assembly
_atom_site_disorder_group
Ru1 Ru 0.5000 0.5000 0.5000 0.01731(13) Uani 1 2 d S . .
P1 P 0.70144(10) 0.48148(9) 0.53045(6) 0.0223(2) Uani 1 1 d . . .
N1 N 0.4250(3) 0.4437(3) 0.62941(18) 0.0187(7) Uani 1 1 d . . .
N2 N 0.4443(3) 0.6650(3) 0.51725(19) 0.0197(7) Uani 1 1 d . . .
C1 C 0.4825(4) 0.2374(3) 0.6336(2) 0.0228(8) Uani 1 1 d . . .
H1 H 0.4776 0.1631 0.6714 0.027 Uiso 1 1 calc R . .
C2 C 0.4317(4) 0.3292(3) 0.6715(2) 0.0214(8) Uani 1 1 d . . .
C3 C 0.3769(4) 0.3166(3) 0.7620(2) 0.0247(9) Uani 1 1 d . . .
C4 C 0.3364(4) 0.4243(3) 0.7750(2) 0.0260(9) Uani 1 1 d . . .
C5 C 0.3659(4) 0.5063(3) 0.6908(2) 0.0213(8) Uani 1 1 d . . .
C6 C 0.3449(4) 0.6273(3) 0.6719(2) 0.0213(8) Uani 1 1 d . . .
C7 C 0.3800(4) 0.7025(3) 0.5912(2) 0.0212(8) Uani 1 1 d . . .
C8 C 0.3541(4) 0.8290(3) 0.5687(2) 0.0234(9) Uani 1 1 d . . .
C9 C 0.4060(4) 0.8638(3) 0.4837(2) 0.0236(9) Uani 1 1 d . . .
C10 C 0.4606(4) 0.7614(3) 0.4516(2) 0.0221(8) Uani 1 1 d . . .
C11 C 0.2786(5) 0.4468(4) 0.8627(3) 0.0418(12) Uani 1 1 d . . .
H11A H 0.2808 0.3729 0.9067 0.063 Uiso 1 1 calc R . .
H11B H 0.1895 0.4902 0.8642 0.063 Uiso 1 1 calc R . .
H11C H 0.3280 0.4919 0.8742 0.063 Uiso 1 1 calc R . .
C12 C 0.2783(4) 0.9113(4) 0.6232(3) 0.0330(10) Uani 1 1 d . . .
H12A H 0.2723 0.9911 0.5876 0.050 Uiso 1 1 calc R . .
H12B H 0.3213 0.8997 0.6701 0.050 Uiso 1 1 calc R . .
H12C H 0.1918 0.8966 0.6474 0.050 Uiso 1 1 calc R . .
C13 C 0.3748(5) 0.2025(4) 0.8279(3) 0.0352(11) Uani 1 1 d . . .
H13A H 0.3643 0.1465 0.8010 0.042 Uiso 1 1 calc R . .
H13B H 0.2998 0.2126 0.8755 0.042 Uiso 1 1 calc R . .
C14 C 0.4956(7) 0.1534(5) 0.8645(4) 0.072(2) Uani 1 1 d . . .
H14A H 0.5698 0.1391 0.8182 0.108 Uiso 1 1 calc R . .
H14B H 0.4880 0.0806 0.9083 0.108 Uiso 1 1 calc R . .
H14C H 0.5072 0.2088 0.8907 0.108 Uiso 1 1 calc R . .
C15 C 0.4072(4) 0.9849(3) 0.4274(3) 0.0302(10) Uani 1 1 d . . .
H15A H 0.4926 0.9856 0.3888 0.036 Uiso 1 1 calc R . .
H15B H 0.3935 1.0374 0.4643 0.036 Uiso 1 1 calc R . .
C16 C 0.3047(5) 1.0306(4) 0.3728(3) 0.0439(12) Uani 1 1 d . . .
H16A H 0.3203 0.9814 0.3339 0.066 Uiso 1 1 calc R . .
H16B H 0.3083 1.1100 0.3389 0.066 Uiso 1 1 calc R . .
H16C H 0.2198 1.0298 0.4105 0.066 Uiso 1 1 calc R . .
C17 C 0.2789(4) 0.6817(3) 0.7461(2) 0.0228(8) Uani 1 1 d . . .
C18 C 0.1474(4) 0.7028(3) 0.7736(2) 0.0265(9) Uani 1 1 d . . .
H18 H 0.0972 0.6845 0.7442 0.032 Uiso 1 1 calc R . .
C19 C 0.0861(4) 0.7502(4) 0.8433(2) 0.0263(9) Uani 1 1 d . . .
C20 C 0.1630(4) 0.7779(3) 0.8843(2) 0.0258(9) Uani 1 1 d . . .
H20 H 0.1229 0.8105 0.9320 0.031 Uiso 1 1 calc R . .
C21 C 0.2959(4) 0.7593(3) 0.8578(2) 0.0228(8) Uani 1 1 d . . .
C22 C 0.3534(4) 0.7098(3) 0.7885(2) 0.0239(9) Uani 1 1 d . . .
H22 H 0.4441 0.6950 0.7699 0.029 Uiso 1 1 calc R . .
C23 C -0.0603(4) 0.7709(4) 0.8724(3) 0.0337(10) Uani 1 1 d . . .
C24 C -0.1002(5) 0.6542(5) 0.8988(4) 0.0575(15) Uani 1 1 d . . .
H24A H -0.0605 0.6019 0.9466 0.086 Uiso 1 1 calc R . .
H24B H -0.0717 0.6198 0.8496 0.086 Uiso 1 1 calc R . .
H24C H -0.1939 0.6668 0.9168 0.086 Uiso 1 1 calc R . .
C25 C -0.1121(5) 0.8235(5) 0.9493(3) 0.0517(14) Uani 1 1 d . . .
H25A H -0.0896 0.8987 0.9342 0.077 Uiso 1 1 calc R . .
H25B H -0.0744 0.7717 0.9982 0.077 Uiso 1 1 calc R . .
H25C H -0.2057 0.8338 0.9650 0.077 Uiso 1 1 calc R . .
C26 C -0.1227(5) 0.8513(6) 0.7985(3) 0.0622(17) Uani 1 1 d . . .
H26A H -0.2162 0.8628 0.8168 0.093 Uiso 1 1 calc R . .
H26B H -0.0938 0.8170 0.7493 0.093 Uiso 1 1 calc R . .
H26C H -0.0984 0.9260 0.7818 0.093 Uiso 1 1 calc R . .
C27 C 0.3801(4) 0.7873(4) 0.9045(3) 0.0305(10) Uani 1 1 d . . .
C28 C 0.4458(6) 0.6729(5) 0.9590(3) 0.0522(14) Uani 1 1 d . . .
H28A H 0.3806 0.6350 1.0019 0.078 Uiso 1 1 calc R . .
H28B H 0.5018 0.6882 0.9883 0.078 Uiso 1 1 calc R . .
H28C H 0.4972 0.6223 0.9216 0.078 Uiso 1 1 calc R . .
C29 C 0.4825(5) 0.8478(5) 0.8388(3) 0.0462(13) Uani 1 1 d . . .
H29A H 0.5355 0.8651 0.8693 0.069 Uiso 1 1 calc R . .
H29B H 0.4406 0.9200 0.8029 0.069 Uiso 1 1 calc R . .
H29C H 0.5370 0.7971 0.8023 0.069 Uiso 1 1 calc R . .
C30 C 0.3017(5) 0.8667(5) 0.9632(3) 0.0440(12) Uani 1 1 d . . .
H30A H 0.2419 0.8265 1.0097 0.066 Uiso 1 1 calc R . .
H30B H 0.2534 0.9372 0.9295 0.066 Uiso 1 1 calc R . .
H30C H 0.3598 0.8872 0.9877 0.066 Uiso 1 1 calc R . .
C55 C 0.9882(6) 0.8600(5) 0.1540(4) 0.0683(18) Uani 1 1 d . . .
H55 H 1.0217 0.9105 0.1019 0.082 Uiso 1 1 calc R . .
C56 C 0.8926(6) 0.9044(5) 0.2162(4) 0.0524(14) Uani 1 1 d . . .
H56 H 0.8612 0.9856 0.2071 0.063 Uiso 1 1 calc R . .
C57 C 0.8445(5) 0.8325(4) 0.2889(3) 0.0364(11) Uani 1 1 d . . .
H57 H 0.7778 0.8638 0.3304 0.044 Uiso 1 1 calc R . .
C58 C 0.8901(4) 0.7129(4) 0.3052(3) 0.0380(11) Uani 1 1 d . . .
C59 C 0.9839(6) 0.6677(5) 0.2415(4) 0.076(2) Uani 1 1 d . . .
H59 H 1.0125 0.5865 0.2488 0.092 Uiso 1 1 calc R . .
C60 C 1.0335(7) 0.7430(6) 0.1684(4) 0.094(3) Uani 1 1 d . . .
H60 H 1.1011 0.7131 0.1268 0.112 Uiso 1 1 calc R . .
C69 C 0.8366(4) 0.6365(4) 0.3834(3) 0.0369(11) Uani 1 1 d . . .
C70 C 0.7894(4) 0.5739(4) 0.4480(3) 0.0306(10) Uani 1 1 d . . .
C71 C 0.8167(4) 0.3418(3) 0.5339(3) 0.0242(9) Uani 1 1 d . . .
C72 C 0.8804(5) 0.3133(4) 0.4570(3) 0.0427(12) Uani 1 1 d . . .
H72 H 0.8664 0.3673 0.4040 0.051 Uiso 1 1 calc R . .
C73 C 0.9642(5) 0.2072(5) 0.4566(3) 0.0535(14) Uani 1 1 d . . .
H73 H 1.0058 0.1882 0.4035 0.064 Uiso 1 1 calc R . .
C74 C 0.9875(5) 0.1288(4) 0.5329(3) 0.0428(12) Uani 1 1 d . . .
H74 H 1.0474 0.0571 0.5326 0.051 Uiso 1 1 calc R . .
C75 C 0.9240(6) 0.1553(4) 0.6084(3) 0.0508(14) Uani 1 1 d . . .
H75 H 0.9377 0.1006 0.6612 0.061 Uiso 1 1 calc R . .
C76 C 0.8391(5) 0.2611(4) 0.6098(3) 0.0472(13) Uani 1 1 d . . .
H76 H 0.7961 0.2783 0.6634 0.057 Uiso 1 1 calc R . .
C77 C 0.7085(4) 0.5157(4) 0.6275(3) 0.0282(9) Uani 1 1 d . . .
C78 C 0.7723(5) 0.5987(4) 0.6237(3) 0.0423(12) Uani 1 1 d . . .
H78 H 0.8126 0.6405 0.5697 0.051 Uiso 1 1 calc R . .
C79 C 0.7766(6) 0.6196(5) 0.6996(4) 0.0546(15) Uani 1 1 d . . .
H79 H 0.8190 0.6771 0.6969 0.066 Uiso 1 1 calc R . .
C80 C 0.7208(5) 0.5591(5) 0.7780(4) 0.0545(15) Uani 1 1 d . . .
H80 H 0.7260 0.5738 0.8292 0.065 Uiso 1 1 calc R . .
C81 C 0.6571(5) 0.4767(5) 0.7831(3) 0.0480(14) Uani 1 1 d . . .
H81 H 0.6182 0.4348 0.8375 0.058 Uiso 1 1 calc R . .
C82 C 0.6501(4) 0.4552(4) 0.7072(3) 0.0360(11) Uani 1 1 d . . .
H82 H 0.6054 0.3993 0.7102 0.043 Uiso 1 1 calc R . .

loop_
_atom_site_aniso_label
_atom_site_aniso_U_11
_atom_site_aniso_U_22
_atom_site_aniso_U_33
_atom_site_aniso_U_23
_atom_site_aniso_U_13
_atom_site_aniso_U_12
Ru1 0.0206(3) 0.0188(2) 0.0122(2) -0.00456(17) -0.00141(17) -0.00517(18)
P1 0.0246(6) 0.0233(5) 0.0195(5) -0.0053(4) -0.0034(4) -0.0074(4)
N1 0.0223(17) 0.0202(16) 0.0134(15) -0.0058(13) -0.0022(13) -0.0042(13)
N2 0.0228(18) 0.0215(16) 0.0145(15) -0.0038(13) -0.0019(13) -0.0068(14)
C1 0.031(2) 0.0197(19) 0.0171(19) -0.0008(16) -0.0058(17) -0.0088(17)
C2 0.026(2) 0.023(2) 0.0149(18) -0.0034(16) -0.0036(16) -0.0064(17)
C3 0.032(2) 0.027(2) 0.0148(19) -0.0036(16) -0.0012(17) -0.0115(18)
C4 0.032(2) 0.028(2) 0.0156(19) -0.0044(17) -0.0010(17) -0.0093(18)
C5 0.023(2) 0.026(2) 0.0153(18) -0.0071(16) -0.0011(16) -0.0065(17)
C6 0.022(2) 0.026(2) 0.0172(19) -0.0076(16) -0.0022(16) -0.0065(16)
C7 0.023(2) 0.022(2) 0.0201(19) -0.0077(16) -0.0041(16) -0.0051(16)
C8 0.027(2) 0.022(2) 0.022(2) -0.0085(16) -0.0038(17) -0.0048(17)
C9 0.026(2) 0.021(2) 0.024(2) -0.0067(16) -0.0039(17) -0.0057(17)
C10 0.026(2) 0.022(2) 0.0190(19) -0.0058(16) -0.0052(16) -0.0057(17)
C11 0.070(4) 0.030(2) 0.018(2) -0.0058(19) 0.003(2) -0.012(2)
C12 0.044(3) 0.025(2) 0.026(2) -0.0110(18) 0.000(2) -0.002(2)
C13 0.057(3) 0.028(2) 0.019(2) -0.0047(18) -0.001(2) -0.014(2)
C14 0.125(6) 0.041(3) 0.066(4) 0.013(3) -0.067(4) -0.024(3)
C15 0.041(3) 0.022(2) 0.025(2) -0.0065(17) -0.0032(19) -0.0060(19)
C16 0.042(3) 0.034(3) 0.040(3) 0.002(2) -0.003(2) -0.001(2)
C17 0.027(2) 0.022(2) 0.0161(19) -0.0039(16) -0.0016(16) -0.0038(17)
C18 0.028(2) 0.031(2) 0.020(2) -0.0077(17) -0.0009(17) -0.0091(18)
C19 0.026(2) 0.031(2) 0.020(2) -0.0075(17) 0.0011(17) -0.0088(18)
C20 0.029(2) 0.030(2) 0.0176(19) -0.0108(17) 0.0001(17) -0.0041(18)
C21 0.025(2) 0.026(2) 0.0169(19) -0.0052(16) -0.0030(16) -0.0071(17)
C22 0.025(2) 0.025(2) 0.020(2) -0.0071(16) -0.0033(17) -0.0041(17)
C23 0.026(2) 0.050(3) 0.025(2) -0.013(2) 0.0019(18) -0.011(2)
C24 0.046(3) 0.077(4) 0.057(3) -0.028(3) 0.014(3) -0.035(3)
C25 0.033(3) 0.081(4) 0.044(3) -0.033(3) 0.010(2) -0.015(3)
C26 0.031(3) 0.100(5) 0.042(3) -0.014(3) -0.007(2) 0.003(3)
C27 0.032(2) 0.042(3) 0.023(2) -0.0160(19) -0.0059(18) -0.007(2)
C28 0.061(4) 0.055(3) 0.048(3) -0.017(3) -0.031(3) -0.001(3)
C29 0.043(3) 0.064(3) 0.044(3) -0.026(3) 0.004(2) -0.030(3)
C30 0.041(3) 0.063(3) 0.042(3) -0.033(3) -0.007(2) -0.012(2)
C55 0.078(5) 0.052(4) 0.049(3) 0.011(3) 0.003(3) -0.019(3)
C56 0.057(4) 0.038(3) 0.058(3) -0.002(3) -0.013(3) -0.015(3)
C57 0.040(3) 0.031(2) 0.037(3) -0.008(2) -0.006(2) -0.008(2)
C58 0.030(3) 0.041(3) 0.037(3) -0.001(2) -0.003(2) -0.013(2)
C59 0.058(4) 0.041(3) 0.071(4) 0.010(3) 0.034(3) 0.006(3)
C60 0.082(5) 0.066(4) 0.066(4) 0.009(3) 0.032(4) 0.009(4)
C69 0.034(3) 0.039(3) 0.036(3) -0.010(2) -0.005(2) -0.008(2)
C70 0.029(2) 0.031(2) 0.031(2) -0.002(2) -0.0063(19) -0.0108(19)
C71 0.021(2) 0.027(2) 0.026(2) -0.0079(17) -0.0047(17) -0.0063(17)
C72 0.053(3) 0.040(3) 0.028(2) -0.010(2) -0.008(2) 0.003(2)
C73 0.057(4) 0.051(3) 0.042(3) -0.022(3) -0.004(3) 0.010(3)
C74 0.036(3) 0.035(3) 0.059(3) -0.019(2) -0.015(2) 0.001(2)
C75 0.069(4) 0.031(3) 0.044(3) -0.002(2) -0.023(3) 0.004(2)
C76 0.065(4) 0.035(3) 0.030(3) -0.007(2) -0.006(2) 0.001(2)
C77 0.029(2) 0.030(2) 0.027(2) -0.0120(18) -0.0120(18) 0.0015(18)
C78 0.050(3) 0.034(3) 0.052(3) -0.015(2) -0.024(2) -0.006(2)
C79 0.063(4) 0.046(3) 0.075(4) -0.031(3) -0.041(3) 0.001(3)
C80 0.046(3) 0.077(4) 0.054(4) -0.046(3) -0.025(3) 0.012(3)
C81 0.035(3) 0.081(4) 0.032(3) -0.029(3) -0.011(2) 0.001(3)
C82 0.026(2) 0.055(3) 0.031(2) -0.019(2) -0.0065(19) -0.005(2)

loop_
_atom_type_symbol
_atom_type_description
_atom_type_scat_dispersion_real
_atom_type_scat_dispersion_imag
_atom_type_scat_source
C C 0.0033 0.0016 'International Tables Vol C Tables 4.2.6.8 and 6.1.1.4'
H H 0.0000 0.0000 'International Tables Vol C Tables 4.2.6.8 and 6.1.1.4'
N N 0.0061 0.0033 'International Tables Vol C Tables 4.2.6.8 and 6.1.1.4'
P P 0.1023 0.0942 'International Tables Vol C Tables 4.2.6.8 and 6.1.1.4'
Ru Ru -1.2594 0.8363 'International Tables Vol C Tables 4.2.6.8 and 6.1.1.4'

loop_
_geom_angle_atom_site_label_1
_geom_angle_atom_site_label_2
_geom_angle_atom_site_label_3
_geom_angle
_geom_angle_site_symmetry_1
_geom_angle_site_symmetry_3
_geom_angle_publ_flag
N1 Ru1 N1 180.000(1) . 2_666 ?
N1 Ru1 N2 86.91(11) . . ?
N1 Ru1 N2 93.09(11) 2_666 . ?
N1 Ru1 N2 93.09(11) . 2_666 ?
N1 Ru1 N2 86.91(11) 2_666 2_666 ?
N2 Ru1 N2 180.00(16) . 2_666 ?
N1 Ru1 P1 90.62(9) . . ?
N1 Ru1 P1 89.38(9) 2_666 . ?
N2 Ru1 P1 89.28(9) . . ?
N2 Ru1 P1 90.72(9) 2_666 . ?
N1 Ru1 P1 89.38(9) . 2_666 ?
N1 Ru1 P1 90.62(9) 2_666 2_666 ?
N2 Ru1 P1 90.72(9) . 2_666 ?
N2 Ru1 P1 89.28(9) 2_666 2_666 ?
P1 Ru1 P1 180.000(1) . 2_666 ?
C70 P1 C77 102.6(2) . . ?
C70 P1 C71 100.7(2) . . ?
C77 P1 C71 102.84(18) . . ?
C70 P1 Ru1 110.77(15) . . ?
C77 P1 Ru1 119.65(14) . . ?
C71 P1 Ru1 117.70(13) . . ?
C2 N1 C5 106.9(3) . . ?
C2 N1 Ru1 123.1(2) . . ?
C5 N1 Ru1 129.9(2) . . ?
C10 N2 C7 107.1(3) . . ?
C10 N2 Ru1 123.2(2) . . ?
C7 N2 Ru1 129.7(2) . . ?
C2 C1 C10 129.2(4) . 2_666 ?
C2 C1 H1 115.4 . . ?
C10 C1 H1 115.4 2_666 . ?
N1 C2 C1 125.7(3) . . ?
N1 C2 C3 110.3(3) . . ?
C1 C2 C3 124.1(3) . . ?
C4 C3 C2 107.4(3) . . ?
C4 C3 C13 128.2(4) . . ?
C2 C3 C13 124.4(4) . . ?
C3 C4 C5 107.1(3) . . ?
C3 C4 C11 123.2(4) . . ?
C5 C4 C11 129.6(4) . . ?
N1 C5 C6 123.4(3) . . ?
N1 C5 C4 108.4(3) . . ?
C6 C5 C4 128.2(3) . . ?
C5 C6 C7 126.6(3) . . ?
C5 C6 C17 116.6(3) . . ?
C7 C6 C17 116.8(3) . . ?
N2 C7 C6 123.5(3) . . ?
N2 C7 C8 108.7(3) . . ?
C6 C7 C8 127.8(3) . . ?
C9 C8 C7 106.8(3) . . ?
C9 C8 C12 123.6(4) . . ?
C7 C8 C12 129.5(3) . . ?
C8 C9 C10 107.8(3) . . ?
C8 C9 C15 129.1(4) . . ?
C10 C9 C15 123.2(3) . . ?
N2 C10 C1 125.7(3) . 2_666 ?
N2 C10 C9 109.7(3) . . ?
C1 C10 C9 124.6(3) 2_666 . ?
C4 C11 H11A 109.5 . . ?
C4 C11 H11B 109.5 . . ?
H11A C11 H11B 109.5 . . ?
C4 C11 H11C 109.5 . . ?
H11A C11 H11C 109.5 . . ?
H11B C11 H11C 109.5 . . ?
C8 C12 H12A 109.5 . . ?
C8 C12 H12B 109.5 . . ?
H12A C12 H12B 109.5 . . ?
C8 C12 H12C 109.5 . . ?
H12A C12 H12C 109.5 . . ?
H12B C12 H12C 109.5 . . ?
C3 C13 C14 112.8(4) . . ?
C3 C13 H13A 109.0 . . ?
C14 C13 H13A 109.0 . . ?
C3 C13 H13B 109.0 . . ?
C14 C13 H13B 109.0 . . ?
H13A C13 H13B 107.8 . . ?
C13 C14 H14A 109.5 . . ?
C13 C14 H14B 109.5 . . ?
H14A C14 H14B 109.5 . . ?
C13 C14 H14C 109.5 . . ?
H14A C14 H14C 109.5 . . ?
H14B C14 H14C 109.5 . . ?
C9 C15 C16 113.0(4) . . ?
C9 C15 H15A 109.0 . . ?
C16 C15 H15A 109.0 . . ?
C9 C15 H15B 109.0 . . ?
C16 C15 H15B 109.0 . . ?
H15A C15 H15B 107.8 . . ?
C15 C16 H16A 109.5 . . ?
C15 C16 H16B 109.5 . . ?
H16A C16 H16B 109.5 . . ?
C15 C16 H16C 109.5 . . ?
H16A C16 H16C 109.5 . . ?
H16B C16 H16C 109.5 . . ?
C18 C17 C22 119.4(3) . . ?
C18 C17 C6 121.5(3) . . ?
C22 C17 C6 119.1(3) . . ?
C17 C18 C19 121.9(4) . . ?
C17 C18 H18 119.1 . . ?
C19 C18 H18 119.1 . . ?
C18 C19 C20 117.5(4) . . ?
C18 C19 C23 120.1(4) . . ?
C20 C19 C23 122.4(3) . . ?
C21 C20 C19 122.4(3) . . ?
C21 C20 H20 118.8 . . ?
C19 C20 H20 118.8 . . ?
C20 C21 C22 118.1(4) . . ?
C20 C21 C27 122.1(3) . . ?
C22 C21 C27 119.8(4) . . ?
C21 C22 C17 120.8(4) . . ?
C21 C22 H22 119.6 . . ?
C17 C22 H22 119.6 . . ?
C26 C23 C25 108.3(4) . . ?
C26 C23 C19 109.6(4) . . ?
C25 C23 C19 113.5(4) . . ?
C26 C23 C24 109.0(4) . . ?
C25 C23 C24 107.5(4) . . ?
C19 C23 C24 108.9(4) . . ?
C23 C24 H24A 109.5 . . ?
C23 C24 H24B 109.5 . . ?
H24A C24 H24B 109.5 . . ?
C23 C24 H24C 109.5 . . ?
H24A C24 H24C 109.5 . . ?
H24B C24 H24C 109.5 . . ?
C23 C25 H25A 109.5 . . ?
C23 C25 H25B 109.5 . . ?
H25A C25 H25B 109.5 . . ?
C23 C25 H25C 109.5 . . ?
H25A C25 H25C 109.5 . . ?
H25B C25 H25C 109.5 . . ?
C23 C26 H26A 109.5 . . ?
C23 C26 H26B 109.5 . . ?
H26A C26 H26B 109.5 . . ?
C23 C26 H26C 109.5 . . ?
H26A C26 H26C 109.5 . . ?
H26B C26 H26C 109.5 . . ?
C28 C27 C30 109.2(4) . . ?
C28 C27 C29 109.4(4) . . ?
C30 C27 C29 107.8(4) . . ?
C28 C27 C21 107.9(4) . . ?
C30 C27 C21 112.4(4) . . ?
C29 C27 C21 110.3(3) . . ?
C27 C28 H28A 109.5 . . ?
C27 C28 H28B 109.5 . . ?
H28A C28 H28B 109.5 . . ?
C27 C28 H28C 109.5 . . ?
H28A C28 H28C 109.5 . . ?
H28B C28 H28C 109.5 . . ?
C27 C29 H29A 109.5 . . ?
C27 C29 H29B 109.5 . . ?
H29A C29 H29B 109.5 . . ?
C27 C29 H29C 109.5 . . ?
H29A C29 H29C 109.5 . . ?
H29B C29 H29C 109.5 . . ?
C27 C30 H30A 109.5 . . ?
C27 C30 H30B 109.5 . . ?
H30A C30 H30B 109.5 . . ?
C27 C30 H30C 109.5 . . ?
H30A C30 H30C 109.5 . . ?
H30B C30 H30C 109.5 . . ?
C60 C55 C56 119.3(5) . . ?
C60 C55 H55 120.4 . . ?
C56 C55 H55 120.4 . . ?
C57 C56 C55 120.0(5) . . ?
C57 C56 H56 120.0 . . ?
C55 C56 H56 120.0 . . ?
C56 C57 C58 121.6(5) . . ?
C56 C57 H57 119.2 . . ?
C58 C57 H57 119.2 . . ?
C57 C58 C59 118.5(4) . . ?
C57 C58 C69 121.0(4) . . ?
C59 C58 C69 120.4(4) . . ?
C60 C59 C58 118.7(5) . . ?
C60 C59 H59 120.6 . . ?
C58 C59 H59 120.6 . . ?
C55 C60 C59 121.7(6) . . ?
C55 C60 H60 119.1 . . ?
C59 C60 H60 119.1 . . ?
C70 C69 C58 178.5(5) . . ?
C69 C70 P1 169.1(4) . . ?
C76 C71 C72 118.1(4) . . ?
C76 C71 P1 123.1(3) . . ?
C72 C71 P1 118.8(3) . . ?
C73 C72 C71 120.8(4) . . ?
C73 C72 H72 119.6 . . ?
C71 C72 H72 119.6 . . ?
C74 C73 C72 120.3(5) . . ?
C74 C73 H73 119.8 . . ?
C72 C73 H73 119.8 . . ?
C75 C74 C73 119.2(5) . . ?
C75 C74 H74 120.4 . . ?
C73 C74 H74 120.4 . . ?
C74 C75 C76 121.1(5) . . ?
C74 C75 H75 119.5 . . ?
C76 C75 H75 119.5 . . ?
C71 C76 C75 120.5(4) . . ?
C71 C76 H76 119.8 . . ?
C75 C76 H76 119.8 . . ?
C82 C77 C78 119.5(4) . . ?
C82 C77 P1 118.6(3) . . ?
C78 C77 P1 121.9(3) . . ?
C79 C78 C77 119.4(5) . . ?
C79 C78 H78 120.3 . . ?
C77 C78 H78 120.3 . . ?
C80 C79 C78 121.2(5) . . ?
C80 C79 H79 119.4 . . ?
C78 C79 H79 119.4 . . ?
C79 C80 C81 120.2(5) . . ?
C79 C80 H80 119.9 . . ?
C81 C80 H80 119.9 . . ?
C80 C81 C82 119.6(5) . . ?
C80 C81 H81 120.2 . . ?
C82 C81 H81 120.2 . . ?
C77 C82 C81 120.1(5) . . ?
C77 C82 H82 119.9 . . ?
C81 C82 H82 119.9 . . ?

loop_
_geom_bond_atom_site_label_1
_geom_bond_atom_site_label_2
_geom_bond_distance
_geom_bond_site_symmetry_2
_geom_bond_publ_flag
Ru1 N1 2.061(3) . ?
Ru1 N1 2.061(3) 2_666 ?
Ru1 N2 2.063(3) . ?
Ru1 N2 2.063(3) 2_666 ?
Ru1 P1 2.3623(10) . ?
Ru1 P1 2.3623(10) 2_666 ?
P1 C70 1.757(4) . ?
P1 C77 1.830(4) . ?
P1 C71 1.837(4) . ?
N1 C2 1.370(5) . ?
N1 C5 1.392(5) . ?
N2 C10 1.367(5) . ?
N2 C7 1.395(5) . ?
C1 C2 1.386(5) . ?
C1 C10 1.387(5) 2_666 ?
C1 H1 0.9500 . ?
C2 C3 1.443(5) . ?
C3 C4 1.357(6) . ?
C3 C13 1.502(5) . ?
C4 C5 1.472(5) . ?
C4 C11 1.509(5) . ?
C5 C6 1.404(5) . ?
C6 C7 1.404(5) . ?
C6 C17 1.511(5) . ?
C7 C8 1.465(5) . ?
C8 C9 1.357(5) . ?
C8 C12 1.504(5) . ?
C9 C10 1.448(5) . ?
C9 C15 1.510(5) . ?
C10 C1 1.387(5) 2_666 ?
C11 H11A 0.9800 . ?
C11 H11B 0.9800 . ?
C11 H11C 0.9800 . ?
C12 H12A 0.9800 . ?
C12 H12B 0.9800 . ?
C12 H12C 0.9800 . ?
C13 C14 1.514(7) . ?
C13 H13A 0.9900 . ?
C13 H13B 0.9900 . ?
C14 H14A 0.9800 . ?
C14 H14B 0.9800 . ?
C14 H14C 0.9800 . ?
C15 C16 1.524(6) . ?
C15 H15A 0.9900 . ?
C15 H15B 0.9900 . ?
C16 H16A 0.9800 . ?
C16 H16B 0.9800 . ?
C16 H16C 0.9800 . ?
C17 C18 1.378(6) . ?
C17 C22 1.400(5) . ?
C18 C19 1.391(5) . ?
C18 H18 0.9500 . ?
C19 C20 1.402(6) . ?
C19 C23 1.533(6) . ?
C20 C21 1.392(6) . ?
C20 H20 0.9500 . ?
C21 C22 1.397(5) . ?
C21 C27 1.539(5) . ?
C22 H22 0.9500 . ?
C23 C26 1.516(7) . ?
C23 C25 1.524(6) . ?
C23 C24 1.542(7) . ?
C24 H24A 0.9800 . ?
C24 H24B 0.9800 . ?
C24 H24C 0.9800 . ?
C25 H25A 0.9800 . ?
C25 H25B 0.9800 . ?
C25 H25C 0.9800 . ?
C26 H26A 0.9800 . ?
C26 H26B 0.9800 . ?
C26 H26C 0.9800 . ?
C27 C28 1.532(7) . ?
C27 C30 1.532(6) . ?
C27 C29 1.535(6) . ?
C28 H28A 0.9800 . ?
C28 H28B 0.9800 . ?
C28 H28C 0.9800 . ?
C29 H29A 0.9800 . ?
C29 H29B 0.9800 . ?
C29 H29C 0.9800 . ?
C30 H30A 0.9800 . ?
C30 H30B 0.9800 . ?
C30 H30C 0.9800 . ?
C55 C60 1.366(9) . ?
C55 C56 1.390(8) . ?
C55 H55 0.9500 . ?
C56 C57 1.341(7) . ?
C56 H56 0.9500 . ?
C57 C58 1.394(6) . ?
C57 H57 0.9500 . ?
C58 C59 1.403(7) . ?
C58 C69 1.443(6) . ?
C59 C60 1.372(8) . ?
C59 H59 0.9500 . ?
C60 H60 0.9500 . ?
C69 C70 1.201(6) . ?
C71 C76 1.381(6) . ?
C71 C72 1.385(6) . ?
C72 C73 1.384(7) . ?
C72 H72 0.9500 . ?
C73 C74 1.378(7) . ?
C73 H73 0.9500 . ?
C74 C75 1.355(7) . ?
C74 H74 0.9500 . ?
C75 C76 1.387(7) . ?
C75 H75 0.9500 . ?
C76 H76 0.9500 . ?
C77 C82 1.391(6) . ?
C77 C78 1.392(6) . ?
C78 C79 1.389(7) . ?
C78 H78 0.9500 . ?
C79 C80 1.368(8) . ?
C79 H79 0.9500 . ?
C80 C81 1.379(8) . ?
C80 H80 0.9500 . ?
C81 C82 1.403(6) . ?
C81 H81 0.9500 . ?
C82 H82 0.9500 . ?

loop_
_geom_torsion_atom_site_label_1
_geom_torsion_atom_site_label_2
_geom_torsion_atom_site_label_3
_geom_torsion_atom_site_label_4
_geom_torsion
_geom_torsion_site_symmetry_1
_geom_torsion_site_symmetry_2
_geom_torsion_site_symmetry_3
_geom_torsion_site_symmetry_4
_geom_torsion_publ_flag
N1 Ru1 P1 C70 -155.12(18) . . . . ?
N1 Ru1 P1 C70 24.88(18) 2_666 . . . ?
N2 Ru1 P1 C70 -68.22(18) . . . . ?
N2 Ru1 P1 C70 111.78(18) 2_666 . . . ?
N1 Ru1 P1 C77 -36.11(18) . . . . ?
N1 Ru1 P1 C77 143.89(18) 2_666 . . . ?
N2 Ru1 P1 C77 50.79(18) . . . . ?
N2 Ru1 P1 C77 -129.21(18) 2_666 . . . ?
N1 Ru1 P1 C71 89.87(17) . . . . ?
N1 Ru1 P1 C71 -90.13(17) 2_666 . . . ?
N2 Ru1 P1 C71 176.77(17) . . . . ?
N2 Ru1 P1 C71 -3.23(17) 2_666 . . . ?
N2 Ru1 N1 C2 -177.0(3) . . . . ?
N2 Ru1 N1 C2 3.0(3) 2_666 . . . ?
P1 Ru1 N1 C2 -87.7(3) . . . . ?
P1 Ru1 N1 C2 92.3(3) 2_666 . . . ?
N2 Ru1 N1 C5 -0.1(3) . . . . ?
N2 Ru1 N1 C5 179.9(3) 2_666 . . . ?
P1 Ru1 N1 C5 89.1(3) . . . . ?
P1 Ru1 N1 C5 -90.9(3) 2_666 . . . ?
N1 Ru1 N2 C10 -177.9(3) . . . . ?
N1 Ru1 N2 C10 2.1(3) 2_666 . . . ?
P1 Ru1 N2 C10 91.4(3) . . . . ?
P1 Ru1 N2 C10 -88.6(3) 2_666 . . . ?
N1 Ru1 N2 C7 -1.8(3) . . . . ?
N1 Ru1 N2 C7 178.2(3) 2_666 . . . ?
P1 Ru1 N2 C7 -92.4(3) . . . . ?
P1 Ru1 N2 C7 87.6(3) 2_666 . . . ?
C5 N1 C2 C1 179.1(4) . . . . ?
Ru1 N1 C2 C1 -3.4(5) . . . . ?
C5 N1 C2 C3 -0.4(4) . . . . ?
Ru1 N1 C2 C3 177.0(3) . . . . ?
C10 C1 C2 N1 1.9(7) 2_666 . . . ?
C10 C1 C2 C3 -178.6(4) 2_666 . . . ?
N1 C2 C3 C4 0.2(5) . . . . ?
C1 C2 C3 C4 -179.4(4) . . . . ?
N1 C2 C3 C13 -176.6(4) . . . . ?
C1 C2 C3 C13 3.8(7) . . . . ?
C2 C3 C4 C5 0.2(5) . . . . ?
C13 C3 C4 C5 176.8(4) . . . . ?
C2 C3 C4 C11 -177.2(4) . . . . ?
C13 C3 C4 C11 -0.6(7) . . . . ?
C2 N1 C5 C6 178.5(4) . . . . ?
Ru1 N1 C5 C6 1.3(6) . . . . ?
C2 N1 C5 C4 0.5(4) . . . . ?
Ru1 N1 C5 C4 -176.7(3) . . . . ?
C3 C4 C5 N1 -0.4(5) . . . . ?
C11 C4 C5 N1 176.8(4) . . . . ?
C3 C4 C5 C6 -178.3(4) . . . . ?
C11 C4 C5 C6 -1.1(7) . . . . ?
N1 C5 C6 C7 -0.8(6) . . . . ?
C4 C5 C6 C7 176.7(4) . . . . ?
N1 C5 C6 C17 179.7(3) . . . . ?
C4 C5 C6 C17 -2.7(6) . . . . ?
C10 N2 C7 C6 179.2(4) . . . . ?
Ru1 N2 C7 C6 2.6(5) . . . . ?
C10 N2 C7 C8 0.9(4) . . . . ?
Ru1 N2 C7 C8 -175.7(3) . . . . ?
C5 C6 C7 N2 -1.1(6) . . . . ?
C17 C6 C7 N2 178.3(3) . . . . ?
C5 C6 C7 C8 176.9(4) . . . . ?
C17 C6 C7 C8 -3.7(6) . . . . ?
N2 C7 C8 C9 -1.7(4) . . . . ?
C6 C7 C8 C9 -180.0(4) . . . . ?
N2 C7 C8 C12 174.4(4) . . . . ?
C6 C7 C8 C12 -3.8(7) . . . . ?
C7 C8 C9 C10 1.8(4) . . . . ?
C12 C8 C9 C10 -174.6(4) . . . . ?
C7 C8 C9 C15 179.9(4) . . . . ?
C12 C8 C9 C15 3.5(7) . . . . ?
C7 N2 C10 C1 -178.2(4) . . . 2_666 ?
Ru1 N2 C10 C1 -1.3(5) . . . 2_666 ?
C7 N2 C10 C9 0.2(4) . . . . ?
Ru1 N2 C10 C9 177.1(2) . . . . ?
C8 C9 C10 N2 -1.3(5) . . . . ?
C15 C9 C10 N2 -179.6(4) . . . . ?
C8 C9 C10 C1 177.1(4) . . . 2_666 ?
C15 C9 C10 C1 -1.1(6) . . . 2_666 ?
C4 C3 C13 C14 -89.2(6) . . . . ?
C2 C3 C13 C14 86.8(5) . . . . ?
C8 C9 C15 C16 -99.7(5) . . . . ?
C10 C9 C15 C16 78.1(5) . . . . ?
C5 C6 C17 C18 -81.4(5) . . . . ?
C7 C6 C17 C18 99.1(4) . . . . ?
C5 C6 C17 C22 97.8(4) . . . . ?
C7 C6 C17 C22 -81.7(5) . . . . ?
C22 C17 C18 C19 -0.8(6) . . . . ?
C6 C17 C18 C19 178.3(4) . . . . ?
C17 C18 C19 C20 1.0(6) . . . . ?
C17 C18 C19 C23 -179.3(4) . . . . ?
C18 C19 C20 C21 -0.1(6) . . . . ?
C23 C19 C20 C21 -179.9(4) . . . . ?
C19 C20 C21 C22 -0.9(6) . . . . ?
C19 C20 C21 C27 -178.6(4) . . . . ?
C20 C21 C22 C17 1.1(6) . . . . ?
C27 C21 C22 C17 178.8(4) . . . . ?
C18 C17 C22 C21 -0.3(6) . . . . ?
C6 C17 C22 C21 -179.5(3) . . . . ?
C18 C19 C23 C26 -58.7(6) . . . . ?
C20 C19 C23 C26 121.1(5) . . . . ?
C18 C19 C23 C25 -179.9(4) . . . . ?
C20 C19 C23 C25 -0.2(6) . . . . ?
C18 C19 C23 C24 60.5(5) . . . . ?
C20 C19 C23 C24 -119.8(4) . . . . ?
C20 C21 C27 C28 104.0(5) . . . . ?
C22 C21 C27 C28 -73.6(5) . . . . ?
C20 C21 C27 C30 -16.3(6) . . . . ?
C22 C21 C27 C30 166.1(4) . . . . ?
C20 C21 C27 C29 -136.6(4) . . . . ?
C22 C21 C27 C29 45.8(5) . . . . ?
C60 C55 C56 C57 -0.9(10) . . . . ?
C55 C56 C57 C58 1.4(8) . . . . ?
C56 C57 C58 C59 -3.3(8) . . . . ?
C56 C57 C58 C69 -179.4(5) . . . . ?
C57 C58 C59 C60 4.6(10) . . . . ?
C69 C58 C59 C60 -179.3(7) . . . . ?
C56 C55 C60 C59 2.4(13) . . . . ?
C58 C59 C60 C55 -4.2(13) . . . . ?
C77 P1 C70 C69 -151(2) . . . . ?
C71 P1 C70 C69 103(2) . . . . ?
Ru1 P1 C70 C69 -22(2) . . . . ?
C70 P1 C71 C76 137.5(4) . . . . ?
C77 P1 C71 C76 31.8(4) . . . . ?
Ru1 P1 C71 C76 -102.0(4) . . . . ?
C70 P1 C71 C72 -45.4(4) . . . . ?
C77 P1 C71 C72 -151.1(4) . . . . ?
Ru1 P1 C71 C72 75.1(4) . . . . ?
C76 C71 C72 C73 -0.2(7) . . . . ?
P1 C71 C72 C73 -177.4(4) . . . . ?
C71 C72 C73 C74 -1.3(8) . . . . ?
C72 C73 C74 C75 2.4(8) . . . . ?
C73 C74 C75 C76 -2.0(8) . . . . ?
C72 C71 C76 C75 0.5(8) . . . . ?
P1 C71 C76 C75 177.7(4) . . . . ?
C74 C75 C76 C71 0.5(9) . . . . ?
C70 P1 C77 C82 -178.4(3) . . . . ?
C71 P1 C77 C82 -74.2(4) . . . . ?
Ru1 P1 C77 C82 58.5(4) . . . . ?
C70 P1 C77 C78 0.4(4) . . . . ?
C71 P1 C77 C78 104.6(4) . . . . ?
Ru1 P1 C77 C78 -122.7(3) . . . . ?
C82 C77 C78 C79 0.0(7) . . . . ?
P1 C77 C78 C79 -178.8(4) . . . . ?
C77 C78 C79 C80 1.0(8) . . . . ?
C78 C79 C80 C81 -1.0(8) . . . . ?
C79 C80 C81 C82 0.1(8) . . . . ?
C78 C77 C82 C81 -0.9(7) . . . . ?
P1 C77 C82 C81 178.0(4) . . . . ?
C80 C81 C82 C77 0.8(7) . . . . ?
